data_4110416
loop_
_publ_author_name
'Alana L. Keen'
'Samuel A. Johnson'

_publ_section_title
;
 Nickel(0)-Catalyzed Isomerization of an Aryne Complex: Formation of a
 Dinuclear Ni(I) Complex via C-H Rather than C-F Bond Activation
;
_journal_name_full 'Journal of the American Chemical Society'
_journal_page_first 1806
_journal_page_last 1807
_journal_paper_doi 10.1021/ja0572553
_journal_volume 128
_journal_year 2006
_chemical_formula_moiety 'C30 H62 F2 Ni2 P4'
_chemical_formula_sum 'C30 H62 F2 Ni2 P4'
_chemical_formula_weight 702.10
_chemical_name_systematic
;
 ?
;
_space_group_IT_number 14
_symmetry_cell_setting monoclinic
_symmetry_space_group_name_Hall '-P 2yn'
_symmetry_space_group_name_H-M 'P 1 21/n 1'
_atom_sites_solution_hydrogens geom
_atom_sites_solution_primary direct
_atom_sites_solution_secondary difmap
_audit_creation_method SHELXL-97
_cell_angle_alpha 90.00
_cell_angle_beta 91.6470(10)
_cell_angle_gamma 90.00
_cell_formula_units_Z 4
_cell_length_a 11.6003(14)
_cell_length_b 18.254(2)
_cell_length_c 17.654(2)
_cell_measurement_temperature 173(2)
_cell_volume 3736.7(7)
_computing_structure_refinement 'SHELXL-97 (Sheldrick, 1997)'
_diffrn_ambient_temperature 173(2)
_diffrn_measured_fraction_theta_full 0.988
_diffrn_measured_fraction_theta_max 0.988
_diffrn_radiation_monochromator graphite
_diffrn_radiation_source 'fine-focus sealed tube'
_diffrn_radiation_type MoK\a
_diffrn_radiation_wavelength 0.71073
_diffrn_reflns_av_R_equivalents 0.0364
_diffrn_reflns_av_sigmaI/netI 0.0302
_diffrn_reflns_limit_h_max 14
_diffrn_reflns_limit_h_min -15
_diffrn_reflns_limit_k_max 23
_diffrn_reflns_limit_k_min -23
_diffrn_reflns_limit_l_max 22
_diffrn_reflns_limit_l_min -22
_diffrn_reflns_number 41409
_diffrn_reflns_theta_full 27.50
_diffrn_reflns_theta_max 27.50
_diffrn_reflns_theta_min 1.61
_exptl_absorpt_coefficient_mu 1.206
_exptl_absorpt_correction_T_max 0.786
_exptl_absorpt_correction_T_min 0.666
_exptl_absorpt_correction_type multi-scan
_exptl_absorpt_process_details 'SADABS, BRUKER 2001'
_exptl_crystal_colour orange
_exptl_crystal_density_diffrn 1.248
_exptl_crystal_description 'cut block'
_exptl_crystal_F_000 1504
_exptl_crystal_size_max 0.4
_exptl_crystal_size_mid 0.3
_exptl_crystal_size_min 0.2
_refine_diff_density_max 0.695
_refine_diff_density_min -0.267
_refine_diff_density_rms 0.073
_refine_ls_extinction_method none
_refine_ls_goodness_of_fit_ref 1.105
_refine_ls_hydrogen_treatment constr
_refine_ls_matrix_type full
_refine_ls_number_parameters 343
_refine_ls_number_reflns 8470
_refine_ls_number_restraints 0
_refine_ls_restrained_S_all 1.105
_refine_ls_R_factor_all 0.0523
_refine_ls_R_factor_gt 0.0417
_refine_ls_shift/su_max 0.001
_refine_ls_shift/su_mean 0.000
_refine_ls_structure_factor_coef Fsqd
_refine_ls_weighting_details 'calc w=1/[\s^2^(Fo^2^)+(0.0455P)^2^+1.9749P] where P=(Fo^2^+2Fc^2^)/3'
_refine_ls_weighting_scheme calc
_refine_ls_wR_factor_gt 0.0937
_refine_ls_wR_factor_ref 0.0996
_reflns_number_gt 7139
_reflns_number_total 8470
_reflns_threshold_expression >2sigma(I)
_cod_data_source_file ja0572553si20051024_055811.cif
_cod_data_source_block aktripls
_cod_original_cell_volume 3736.7(8)
_cod_original_sg_symbol_H-M 'P 21/n'
_cod_database_code 4110416

loop_
_symmetry_equiv_pos_as_xyz
'x, y, z'
'-x+1/2, y+1/2, -z+1/2'
'-x, -y, -z'
'x-1/2, -y-1/2, z-1/2'

loop_
_atom_site_label
_atom_site_type_symbol
_atom_site_fract_x
_atom_site_fract_y
_atom_site_fract_z
_atom_site_U_iso_or_equiv
_atom_site_adp_type
_atom_site_occupancy
_atom_site_symmetry_multiplicity
_atom_site_calc_flag
_atom_site_refinement_flags
C11 C 0.6659(2) 0.35542(16) 0.95691(15) 0.0412(6) Uani 1 1 d .
H11A H 0.7095 0.3124 0.9764 0.049 Uiso 1 1 calc R
H11B H 0.7221 0.3951 0.9479 0.049 Uiso 1 1 calc R
C9 C 0.7214(2) 0.31226(18) 0.81009(17) 0.0478(7) Uani 1 1 d .
H9A H 0.7731 0.3554 0.8129 0.057 Uiso 1 1 calc R
H9B H 0.7637 0.2701 0.8326 0.057 Uiso 1 1 calc R
C24 C 0.0286(3) 0.1764(2) 0.71592(17) 0.0594(9) Uani 1 1 d .
H24A H -0.0384 0.1830 0.6815 0.089 Uiso 1 1 calc R
H24B H 0.0663 0.1297 0.7048 0.089 Uiso 1 1 calc R
H24C H 0.0831 0.2166 0.7090 0.089 Uiso 1 1 calc R
C12 C 0.5840(3) 0.3805(2) 1.01678(19) 0.0682(10) Uani 1 1 d .
H12A H 0.6278 0.3927 1.0634 0.102 Uiso 1 1 calc R
H12B H 0.5292 0.3412 1.0272 0.102 Uiso 1 1 calc R
H12C H 0.5418 0.4239 0.9986 0.102 Uiso 1 1 calc R
C30 C 0.1338(3) 0.4088(2) 0.73005(19) 0.0617(9) Uani 1 1 d .
H30A H 0.1500 0.4476 0.6935 0.093 Uiso 1 1 calc R
H30B H 0.0513 0.4087 0.7405 0.093 Uiso 1 1 calc R
H30C H 0.1555 0.3613 0.7090 0.093 Uiso 1 1 calc R
C18 C 0.4338(3) 0.1686(2) 1.05982(19) 0.0713(11) Uani 1 1 d .
H18A H 0.3822 0.1481 1.0973 0.107 Uiso 1 1 calc R
H18B H 0.4022 0.2150 1.0406 0.107 Uiso 1 1 calc R
H18C H 0.5100 0.1773 1.0836 0.107 Uiso 1 1 calc R
C26 C 0.2247(4) 0.3567(2) 1.0317(2) 0.0766(12) Uani 1 1 d .
H26A H 0.2666 0.3813 1.0734 0.115 Uiso 1 1 calc R
H26B H 0.2485 0.3052 1.0297 0.115 Uiso 1 1 calc R
H26C H 0.1416 0.3594 1.0401 0.115 Uiso 1 1 calc R
C10 C 0.6927(3) 0.2956(3) 0.7274(2) 0.0783(12) Uani 1 1 d .
H10A H 0.7641 0.2862 0.7007 0.117 Uiso 1 1 calc R
H10B H 0.6525 0.3376 0.7042 0.117 Uiso 1 1 calc R
H10C H 0.6429 0.2523 0.7240 0.117 Uiso 1 1 calc R
Ni1 Ni 0.47469(2) 0.239902(16) 0.856202(17) 0.02419(8) Uani 1 1 d .
Ni2 Ni 0.24012(2) 0.244787(15) 0.844783(17) 0.02346(8) Uani 1 1 d .
P2 P 0.53986(5) 0.14780(3) 0.92092(4) 0.02833(14) Uani 1 1 d .
P4 P 0.17733(5) 0.35255(3) 0.87491(4) 0.03101(15) Uani 1 1 d .
P3 P 0.10938(5) 0.16374(3) 0.86656(3) 0.02529(13) Uani 1 1 d .
P1 P 0.59446(5) 0.33069(4) 0.86620(4) 0.03048(15) Uani 1 1 d .
C1 C 0.36660(19) 0.26653(13) 0.77681(13) 0.0255(5) Uani 1 1 d .
F2 F 0.36729(15) 0.11885(10) 0.60055(9) 0.0509(4) Uani 1 1 d .
C19 C 0.1452(2) 0.06621(13) 0.85397(15) 0.0340(6) Uani 1 1 d .
H19A H 0.1730 0.0598 0.8019 0.041 Uiso 1 1 calc R
H19B H 0.2104 0.0543 0.8893 0.041 Uiso 1 1 calc R
F1 F 0.37453(16) 0.26011(10) 0.57103(9) 0.0519(5) Uani 1 1 d .
C13 C 0.5524(3) 0.06403(15) 0.86440(17) 0.0440(7) Uani 1 1 d .
H13A H 0.5807 0.0238 0.8976 0.053 Uiso 1 1 calc R
H13B H 0.4750 0.0501 0.8441 0.053 Uiso 1 1 calc R
C2 C 0.35626(18) 0.19212(12) 0.79185(12) 0.0235(4) Uani 1 1 d .
C3 C 0.3579(2) 0.13899(13) 0.73258(14) 0.0291(5) Uani 1 1 d .
H3 H 0.3542 0.0879 0.7427 0.035 Uiso 1 1 calc R
C17 C 0.4449(2) 0.11547(16) 0.99519(16) 0.0429(7) Uani 1 1 d .
H17A H 0.3674 0.1061 0.9724 0.051 Uiso 1 1 calc R
H17B H 0.4751 0.0684 1.0154 0.051 Uiso 1 1 calc R
C21 C 0.0305(2) 0.16230(15) 0.95501(14) 0.0374(6) Uani 1 1 d .
H21A H -0.0042 0.2111 0.9630 0.045 Uiso 1 1 calc R
H21B H -0.0331 0.1263 0.9501 0.045 Uiso 1 1 calc R
C29 C 0.2024(3) 0.42251(15) 0.80275(17) 0.0448(7) Uani 1 1 d .
H29A H 0.1814 0.4711 0.8231 0.054 Uiso 1 1 calc R
H29B H 0.2855 0.4236 0.7916 0.054 Uiso 1 1 calc R
C4 C 0.3652(2) 0.16527(15) 0.66122(14) 0.0339(6) Uani 1 1 d .
C23 C -0.0106(2) 0.17597(15) 0.79742(15) 0.0370(6) Uani 1 1 d .
H23A H -0.0670 0.1359 0.8037 0.044 Uiso 1 1 calc R
H23B H -0.0501 0.2228 0.8079 0.044 Uiso 1 1 calc R
C7 C 0.5461(2) 0.42056(14) 0.83048(18) 0.0433(7) Uani 1 1 d .
H7A H 0.5161 0.4138 0.7779 0.052 Uiso 1 1 calc R
H7B H 0.4804 0.4364 0.8611 0.052 Uiso 1 1 calc R
C15 C 0.6810(2) 0.15142(16) 0.97087(18) 0.0436(7) Uani 1 1 d .
H15A H 0.7387 0.1674 0.9341 0.052 Uiso 1 1 calc R
H15B H 0.6773 0.1900 1.0102 0.052 Uiso 1 1 calc R
C25 C 0.2514(3) 0.39394(17) 0.95755(17) 0.0490(7) Uani 1 1 d .
H25A H 0.3356 0.3920 0.9503 0.059 Uiso 1 1 calc R
H25B H 0.2290 0.4462 0.9607 0.059 Uiso 1 1 calc R
C27 C 0.0250(2) 0.36810(16) 0.8956(2) 0.0510(8) Uani 1 1 d .
H27A H -0.0224 0.3471 0.8534 0.061 Uiso 1 1 calc R
H27B H 0.0073 0.3400 0.9418 0.061 Uiso 1 1 calc R
C22 C 0.1058(3) 0.14278(19) 1.02366(16) 0.0519(8) Uani 1 1 d .
H22A H 0.0591 0.1428 1.0690 0.078 Uiso 1 1 calc R
H22B H 0.1679 0.1789 1.0297 0.078 Uiso 1 1 calc R
H22C H 0.1392 0.0940 1.0167 0.078 Uiso 1 1 calc R
C6 C 0.3711(2) 0.29239(14) 0.70108(14) 0.0317(5) Uani 1 1 d .
H6 H 0.3749 0.3432 0.6897 0.038 Uiso 1 1 calc R
C5 C 0.3699(2) 0.24070(15) 0.64590(14) 0.0353(6) Uani 1 1 d .
C28 C -0.0140(3) 0.44710(18) 0.9074(2) 0.0636(10) Uani 1 1 d .
H28A H -0.0965 0.4478 0.9179 0.095 Uiso 1 1 calc R
H28B H -0.0001 0.4757 0.8616 0.095 Uiso 1 1 calc R
H28C H 0.0295 0.4685 0.9504 0.095 Uiso 1 1 calc R
C8 C 0.6329(3) 0.48273(19) 0.8301(3) 0.0763(13) Uani 1 1 d .
H8A H 0.5957 0.5270 0.8097 0.115 Uiso 1 1 calc R
H8B H 0.6975 0.4692 0.7984 0.115 Uiso 1 1 calc R
H8C H 0.6616 0.4921 0.8820 0.115 Uiso 1 1 calc R
C20 C 0.0501(3) 0.01011(15) 0.86605(18) 0.0462(7) Uani 1 1 d .
H20A H 0.0803 -0.0393 0.8576 0.069 Uiso 1 1 calc R
H20B H -0.0144 0.0196 0.8303 0.069 Uiso 1 1 calc R
H20C H 0.0233 0.0139 0.9180 0.069 Uiso 1 1 calc R
C14 C 0.6333(3) 0.0727(2) 0.7991(2) 0.0727(11) Uani 1 1 d .
H14A H 0.6367 0.0266 0.7708 0.109 Uiso 1 1 calc R
H14B H 0.7105 0.0853 0.8189 0.109 Uiso 1 1 calc R
H14C H 0.6049 0.1118 0.7654 0.109 Uiso 1 1 calc R
C16 C 0.7262(3) 0.08175(18) 1.00898(19) 0.0549(8) Uani 1 1 d .
H16A H 0.8017 0.0915 1.0332 0.082 Uiso 1 1 calc R
H16B H 0.7338 0.0432 0.9709 0.082 Uiso 1 1 calc R
H16C H 0.6721 0.0658 1.0473 0.082 Uiso 1 1 calc R

loop_
_atom_site_aniso_label
_atom_site_aniso_U_11
_atom_site_aniso_U_22
_atom_site_aniso_U_33
_atom_site_aniso_U_23
_atom_site_aniso_U_13
_atom_site_aniso_U_12
C11 0.0389(15) 0.0433(15) 0.0405(16) 0.0046(12) -0.0143(12) -0.0128(12)
C9 0.0303(14) 0.0602(19) 0.0532(18) 0.0123(15) 0.0055(13) -0.0050(13)
C24 0.059(2) 0.079(2) 0.0391(17) 0.0084(16) -0.0152(15) -0.0115(18)
C12 0.067(2) 0.094(3) 0.0435(19) -0.0093(19) -0.0078(16) -0.019(2)
C30 0.071(2) 0.058(2) 0.056(2) 0.0058(16) -0.0066(17) 0.0246(18)
C18 0.068(2) 0.104(3) 0.0430(19) 0.000(2) 0.0135(17) 0.015(2)
C26 0.110(3) 0.070(3) 0.049(2) -0.0092(18) -0.010(2) -0.003(2)
C10 0.056(2) 0.130(4) 0.050(2) -0.003(2) 0.0195(17) -0.007(2)
Ni1 0.02288(15) 0.02491(15) 0.02464(16) 0.00497(11) -0.00209(11) -0.00254(11)
Ni2 0.02219(15) 0.02228(15) 0.02596(16) 0.00103(11) 0.00165(11) -0.00096(11)
P2 0.0275(3) 0.0279(3) 0.0293(3) 0.0068(2) -0.0031(2) -0.0019(2)
P4 0.0270(3) 0.0253(3) 0.0407(4) -0.0041(3) -0.0004(3) -0.0001(2)
P3 0.0244(3) 0.0256(3) 0.0261(3) 0.0000(2) 0.0037(2) -0.0020(2)
P1 0.0250(3) 0.0323(3) 0.0339(3) 0.0090(3) -0.0043(3) -0.0067(2)
C1 0.0218(11) 0.0293(12) 0.0253(12) 0.0032(9) -0.0009(9) -0.0013(9)
F2 0.0627(11) 0.0609(11) 0.0288(8) -0.0136(8) -0.0008(7) 0.0065(9)
C19 0.0379(14) 0.0249(12) 0.0393(14) 0.0001(10) 0.0029(11) 0.0003(10)
F1 0.0594(11) 0.0718(12) 0.0245(8) 0.0145(8) 0.0019(7) -0.0048(9)
C13 0.0520(17) 0.0337(14) 0.0456(17) 0.0015(12) -0.0085(13) 0.0102(13)
C2 0.0207(10) 0.0259(11) 0.0238(11) 0.0011(9) 0.0008(8) -0.0001(9)
C3 0.0255(12) 0.0293(12) 0.0326(13) 0.0002(10) 0.0001(10) 0.0008(9)
C17 0.0412(15) 0.0456(16) 0.0420(16) 0.0179(13) 0.0032(12) -0.0006(12)
C21 0.0397(14) 0.0396(14) 0.0336(14) -0.0017(11) 0.0145(11) -0.0067(11)
C29 0.0507(17) 0.0294(13) 0.0545(18) 0.0048(12) 0.0043(14) 0.0082(12)
C4 0.0303(13) 0.0437(15) 0.0277(13) -0.0047(11) 0.0008(10) 0.0029(11)
C23 0.0311(13) 0.0351(14) 0.0445(16) 0.0013(12) -0.0059(11) -0.0018(11)
C7 0.0413(15) 0.0329(14) 0.0549(18) 0.0163(13) -0.0117(13) -0.0074(12)
C15 0.0335(14) 0.0435(16) 0.0531(18) 0.0164(13) -0.0129(12) -0.0050(12)
C25 0.0498(18) 0.0426(16) 0.0540(19) -0.0141(14) -0.0079(14) -0.0043(13)
C27 0.0286(14) 0.0378(15) 0.087(2) -0.0189(15) 0.0084(14) 0.0017(12)
C22 0.061(2) 0.063(2) 0.0326(15) 0.0035(14) 0.0086(14) -0.0109(16)
C6 0.0245(12) 0.0353(13) 0.0351(14) 0.0125(11) -0.0007(10) -0.0018(10)
C5 0.0287(13) 0.0535(16) 0.0236(12) 0.0097(11) -0.0004(10) -0.0010(11)
C28 0.0426(17) 0.0463(18) 0.103(3) -0.0253(19) 0.0126(18) 0.0076(14)
C8 0.067(2) 0.0450(19) 0.115(3) 0.035(2) -0.026(2) -0.0240(17)
C20 0.0536(18) 0.0305(14) 0.0543(18) -0.0008(13) -0.0025(14) -0.0070(13)
C14 0.069(2) 0.091(3) 0.058(2) -0.015(2) 0.0107(18) 0.028(2)
C16 0.0447(17) 0.0533(19) 0.066(2) 0.0238(16) -0.0194(15) 0.0008(14)

loop_
_atom_type_symbol
_atom_type_description
_atom_type_scat_dispersion_real
_atom_type_scat_dispersion_imag
_atom_type_scat_source
C C 0.0033 0.0016 'International Tables Vol C Tables 4.2.6.8 and 6.1.1.4'
H H 0.0000 0.0000 'International Tables Vol C Tables 4.2.6.8 and 6.1.1.4'
F F 0.0171 0.0103 'International Tables Vol C Tables 4.2.6.8 and 6.1.1.4'
P P 0.1023 0.0942 'International Tables Vol C Tables 4.2.6.8 and 6.1.1.4'
Ni Ni 0.3393 1.1124 'International Tables Vol C Tables 4.2.6.8 and 6.1.1.4'

loop_
_geom_angle_atom_site_label_1
_geom_angle_atom_site_label_2
_geom_angle_atom_site_label_3
_geom_angle
C12 C11 P1 114.0(2)
C12 C11 H11A 108.8
P1 C11 H11A 108.8
C12 C11 H11B 108.8
P1 C11 H11B 108.8
H11A C11 H11B 107.7
C10 C9 P1 113.6(2)
C10 C9 H9A 108.9
P1 C9 H9A 108.9
C10 C9 H9B 108.9
P1 C9 H9B 108.9
H9A C9 H9B 107.7
C23 C24 H24A 109.5
C23 C24 H24B 109.5
H24A C24 H24B 109.5
C23 C24 H24C 109.5
H24A C24 H24C 109.5
H24B C24 H24C 109.5
C11 C12 H12A 109.5
C11 C12 H12B 109.5
H12A C12 H12B 109.5
C11 C12 H12C 109.5
H12A C12 H12C 109.5
H12B C12 H12C 109.5
C29 C30 H30A 109.5
C29 C30 H30B 109.5
H30A C30 H30B 109.5
C29 C30 H30C 109.5
H30A C30 H30C 109.5
H30B C30 H30C 109.5
C17 C18 H18A 109.5
C17 C18 H18B 109.5
H18A C18 H18B 109.5
C17 C18 H18C 109.5
H18A C18 H18C 109.5
H18B C18 H18C 109.5
C25 C26 H26A 109.5
C25 C26 H26B 109.5
H26A C26 H26B 109.5
C25 C26 H26C 109.5
H26A C26 H26C 109.5
H26B C26 H26C 109.5
C9 C10 H10A 109.5
C9 C10 H10B 109.5
H10A C10 H10B 109.5
C9 C10 H10C 109.5
H10A C10 H10C 109.5
H10B C10 H10C 109.5
C1 Ni1 C2 41.98(9)
C1 Ni1 P2 142.85(7)
C2 Ni1 P2 100.90(7)
C1 Ni1 P1 105.67(7)
C2 Ni1 P1 145.49(7)
P2 Ni1 P1 109.80(3)
C1 Ni1 Ni2 46.08(7)
C2 Ni1 Ni2 44.80(6)
P2 Ni1 Ni2 113.50(2)
P1 Ni1 Ni2 128.16(2)
C2 Ni2 C1 41.94(9)
C2 Ni2 P3 104.46(7)
C1 Ni2 P3 142.01(7)
C2 Ni2 P4 144.97(7)
C1 Ni2 P4 103.22(7)
P3 Ni2 P4 109.56(3)
C2 Ni2 Ni1 46.06(7)
C1 Ni2 Ni1 44.70(7)
P3 Ni2 Ni1 131.99(2)
P4 Ni2 Ni1 110.69(2)
C17 P2 C13 100.33(14)
C17 P2 C15 102.32(13)
C13 P2 C15 101.98(14)
C17 P2 Ni1 114.89(10)
C13 P2 Ni1 113.18(9)
C15 P2 Ni1 121.32(9)
C29 P4 C25 100.70(14)
C29 P4 C27 101.74(15)
C25 P4 C27 102.08(15)
C29 P4 Ni2 113.59(10)
C25 P4 Ni2 114.56(11)
C27 P4 Ni2 121.38(10)
C21 P3 C23 100.41(13)
C21 P3 C19 102.05(12)
C23 P3 C19 101.90(12)
C21 P3 Ni2 122.11(9)
C23 P3 Ni2 108.70(9)
C19 P3 Ni2 118.55(9)
C9 P1 C11 99.63(14)
C9 P1 C7 102.75(14)
C11 P1 C7 101.84(14)
C9 P1 Ni1 109.84(11)
C11 P1 Ni1 122.07(9)
C7 P1 Ni1 117.75(9)
C2 C1 C6 120.7(2)
C2 C1 Ni1 70.77(13)
C6 C1 Ni1 137.02(17)
C2 C1 Ni2 67.38(13)
C6 C1 Ni2 133.75(17)
Ni1 C1 Ni2 89.22(10)
C20 C19 P3 117.73(19)
C20 C19 H19A 107.9
P3 C19 H19A 107.9
C20 C19 H19B 107.9
P3 C19 H19B 107.9
H19A C19 H19B 107.2
C14 C13 P2 112.8(2)
C14 C13 H13A 109.0
P2 C13 H13A 109.0
C14 C13 H13B 109.0
P2 C13 H13B 109.0
H13A C13 H13B 107.8
C1 C2 C3 121.4(2)
C1 C2 Ni2 70.68(13)
C3 C2 Ni2 136.20(17)
C1 C2 Ni1 67.25(13)
C3 C2 Ni1 134.64(17)
Ni2 C2 Ni1 89.14(9)
C4 C3 C2 116.4(2)
C4 C3 H3 121.8
C2 C3 H3 121.8
C18 C17 P2 113.6(2)
C18 C17 H17A 108.8
P2 C17 H17A 108.8
C18 C17 H17B 108.8
P2 C17 H17B 108.8
H17A C17 H17B 107.7
C22 C21 P3 113.2(2)
C22 C21 H21A 108.9
P3 C21 H21A 108.9
C22 C21 H21B 108.9
P3 C21 H21B 108.9
H21A C21 H21B 107.7
C30 C29 P4 112.6(2)
C30 C29 H29A 109.1
P4 C29 H29A 109.1
C30 C29 H29B 109.1
P4 C29 H29B 109.1
H29A C29 H29B 107.8
C3 C4 F2 120.9(2)
C3 C4 C5 122.0(2)
F2 C4 C5 117.1(2)
C24 C23 P3 112.8(2)
C24 C23 H23A 109.0
P3 C23 H23A 109.0
C24 C23 H23B 109.0
P3 C23 H23B 109.0
H23A C23 H23B 107.8
C8 C7 P1 118.2(2)
C8 C7 H7A 107.8
P1 C7 H7A 107.8
C8 C7 H7B 107.8
P1 C7 H7B 107.8
H7A C7 H7B 107.1
C16 C15 P2 118.1(2)
C16 C15 H15A 107.8
P2 C15 H15A 107.8
C16 C15 H15B 107.8
P2 C15 H15B 107.8
H15A C15 H15B 107.1
C26 C25 P4 113.6(2)
C26 C25 H25A 108.9
P4 C25 H25A 108.9
C26 C25 H25B 108.9
P4 C25 H25B 108.9
H25A C25 H25B 107.7
C28 C27 P4 117.6(2)
C28 C27 H27A 107.9
P4 C27 H27A 107.9
C28 C27 H27B 107.9
P4 C27 H27B 107.9
H27A C27 H27B 107.2
C21 C22 H22A 109.5
C21 C22 H22B 109.5
H22A C22 H22B 109.5
C21 C22 H22C 109.5
H22A C22 H22C 109.5
H22B C22 H22C 109.5
C5 C6 C1 116.4(2)
C5 C6 H6 121.8
C1 C6 H6 121.8
C6 C5 F1 120.9(2)
C6 C5 C4 122.9(2)
F1 C5 C4 116.2(2)
C27 C28 H28A 109.5
C27 C28 H28B 109.5
H28A C28 H28B 109.5
C27 C28 H28C 109.5
H28A C28 H28C 109.5
H28B C28 H28C 109.5
C7 C8 H8A 109.5
C7 C8 H8B 109.5
H8A C8 H8B 109.5
C7 C8 H8C 109.5
H8A C8 H8C 109.5
H8B C8 H8C 109.5
C19 C20 H20A 109.5
C19 C20 H20B 109.5
H20A C20 H20B 109.5
C19 C20 H20C 109.5
H20A C20 H20C 109.5
H20B C20 H20C 109.5
C13 C14 H14A 109.5
C13 C14 H14B 109.5
H14A C14 H14B 109.5
C13 C14 H14C 109.5
H14A C14 H14C 109.5
H14B C14 H14C 109.5
C15 C16 H16A 109.5
C15 C16 H16B 109.5
H16A C16 H16B 109.5
C15 C16 H16C 109.5
H16A C16 H16C 109.5
H16B C16 H16C 109.5

loop_
_geom_bond_atom_site_label_1
_geom_bond_atom_site_label_2
_geom_bond_distance
C11 C12 1.513(5)
C11 P1 1.838(3)
C11 H11A 0.9900
C11 H11B 0.9900
C9 C10 1.518(5)
C9 P1 1.829(3)
C9 H9A 0.9900
C9 H9B 0.9900
C24 C23 1.521(4)
C24 H24A 0.9800
C24 H24B 0.9800
C24 H24C 0.9800
C12 H12A 0.9800
C12 H12B 0.9800
C12 H12C 0.9800
C30 C29 1.512(4)
C30 H30A 0.9800
C30 H30B 0.9800
C30 H30C 0.9800
C18 C17 1.505(5)
C18 H18A 0.9800
C18 H18B 0.9800
C18 H18C 0.9800
C26 C25 1.516(5)
C26 H26A 0.9800
C26 H26B 0.9800
C26 H26C 0.9800
C10 H10A 0.9800
C10 H10B 0.9800
C10 H10C 0.9800
Ni1 C1 1.916(2)
Ni1 C2 1.962(2)
Ni1 P2 2.1572(7)
Ni1 P1 2.1664(7)
Ni1 Ni2 2.7242(5)
Ni2 C2 1.920(2)
Ni2 C1 1.963(2)
Ni2 P3 2.1611(7)
Ni2 P4 2.1691(7)
P2 C17 1.834(3)
P2 C13 1.834(3)
P2 C15 1.838(3)
P4 C29 1.833(3)
P4 C25 1.835(3)
P4 C27 1.837(3)
P3 C21 1.832(2)
P3 C23 1.839(3)
P3 C19 1.843(2)
P1 C7 1.840(3)
C1 C2 1.390(3)
C1 C6 1.420(3)
F2 C4 1.366(3)
C19 C20 1.525(4)
C19 H19A 0.9900
C19 H19B 0.9900
F1 C5 1.371(3)
C13 C14 1.515(5)
C13 H13A 0.9900
C13 H13B 0.9900
C2 C3 1.427(3)
C3 C4 1.353(3)
C3 H3 0.9500
C17 H17A 0.9900
C17 H17B 0.9900
C21 C22 1.516(4)
C21 H21A 0.9900
C21 H21B 0.9900
C29 H29A 0.9900
C29 H29B 0.9900
C4 C5 1.405(4)
C23 H23A 0.9900
C23 H23B 0.9900
C7 C8 1.517(4)
C7 H7A 0.9900
C7 H7B 0.9900
C15 C16 1.524(4)
C15 H15A 0.9900
C15 H15B 0.9900
C25 H25A 0.9900
C25 H25B 0.9900
C27 C28 1.528(4)
C27 H27A 0.9900
C27 H27B 0.9900
C22 H22A 0.9800
C22 H22B 0.9800
C22 H22C 0.9800
C6 C5 1.356(4)
C6 H6 0.9500
C28 H28A 0.9800
C28 H28B 0.9800
C28 H28C 0.9800
C8 H8A 0.9800
C8 H8B 0.9800
C8 H8C 0.9800
C20 H20A 0.9800
C20 H20B 0.9800
C20 H20C 0.9800
C14 H14A 0.9800
C14 H14B 0.9800
C14 H14C 0.9800
C16 H16A 0.9800
C16 H16B 0.9800
C16 H16C 0.9800
